data_7217695
loop_
_publ_author_name
'Fang, Xin'
'Yuan, Xiong'
'Song, Yan-Bo'
'Wang, Jun-Dong'
'Lin, Mei-Jin'

_publ_section_title
;
 Cooperative lone pair--\p and coordination interactions in naphthalene
 diimide coordination networks
;
_journal_issue 38
_journal_name_full CrystEngComm
_journal_page_first 9090
_journal_paper_doi 10.1039/C4CE01233J
_journal_volume 16
_journal_year 2014
_chemical_formula_moiety 'C34 H30 N8 O12 Zn'
_chemical_formula_sum 'C34 H30 N8 O12 Zn'
_chemical_formula_weight 808.03
_chemical_name_systematic
;
 ?
;
_space_group_IT_number 122
_symmetry_cell_setting tetragonal
_symmetry_space_group_name_Hall 'I -4 2bw'
_symmetry_space_group_name_H-M 'I -4 2 d'
_atom_sites_solution_hydrogens geom
_atom_sites_solution_primary direct
_atom_sites_solution_secondary difmap
_audit_creation_method SHELXL-97
_cell_angle_alpha 90.00
_cell_angle_beta 90.00
_cell_angle_gamma 90.00
_cell_formula_units_Z 8
_cell_length_a 19.586(3)
_cell_length_b 19.586(3)
_cell_length_c 24.077(5)
_cell_measurement_reflns_used 25
_cell_measurement_temperature 293(2)
_cell_measurement_theta_max 18
_cell_measurement_theta_min 12
_cell_volume 9236(3)
_computing_cell_refinement 'RAPID-AUTO (Rigaku, 1998)'
_computing_data_collection 'RAPID-AUTO (Rigaku, 1998)'
_computing_data_reduction 'CrystalClear (Rigaku/MSC, 2002)'
_computing_molecular_graphics 'ORTEX (P.McArdle, 1995)'
_computing_publication_material 'SHELXL-97/2 (Sheldrick,1997)'
_computing_structure_refinement 'SHELXL-97 (Sheldrick, 1997)'
_computing_structure_solution 'SHELXS-97 (Sheldrick, 1990)'
_diffrn_ambient_temperature 293(2)
_diffrn_measured_fraction_theta_full 0.997
_diffrn_measured_fraction_theta_max 0.997
_diffrn_measurement_device_type 'RIGAKU RAXIS-RAPID IP'
_diffrn_measurement_method '\w scan'
_diffrn_radiation_monochromator graphite
_diffrn_radiation_source 'fine-focus sealed tube'
_diffrn_radiation_type MoK\a
_diffrn_radiation_wavelength 0.71073
_diffrn_reflns_av_R_equivalents 0.1006
_diffrn_reflns_av_sigmaI/netI 0.0709
_diffrn_reflns_limit_h_max 25
_diffrn_reflns_limit_h_min -24
_diffrn_reflns_limit_k_max 25
_diffrn_reflns_limit_k_min -25
_diffrn_reflns_limit_l_max 31
_diffrn_reflns_limit_l_min -31
_diffrn_reflns_number 41995
_diffrn_reflns_theta_full 27.48
_diffrn_reflns_theta_max 27.48
_diffrn_reflns_theta_min 3.23
_diffrn_standards_interval_count none
_diffrn_standards_interval_time none
_diffrn_standards_number none
_exptl_absorpt_coefficient_mu 0.590
_exptl_absorpt_correction_T_max 1.00
_exptl_absorpt_correction_T_min 0.25
_exptl_absorpt_correction_type multi-scan
_exptl_absorpt_process_details 'ABSCOR; Higashi, 1995'
_exptl_crystal_colour Brown
_exptl_crystal_density_diffrn 1.162
_exptl_crystal_density_method 'not measured'
_exptl_crystal_description Block
_exptl_crystal_F_000 3328
_exptl_crystal_size_max 0.40
_exptl_crystal_size_mid 0.32
_exptl_crystal_size_min 0.22
_platon_squeeze_details
;
Owing to the electron Count/Cell Squeezed changes from crystal
 to crystal, the electron Count/Cell squeezed is less than caclulated by TGA.
;
_refine_diff_density_max 0.328
_refine_diff_density_min -0.486
_refine_diff_density_rms 0.078
_refine_ls_abs_structure_details 'Flack H D (1983), Acta Cryst. A39, 876-881'
_refine_ls_abs_structure_Flack 0.09(3)
_refine_ls_extinction_method none
_refine_ls_goodness_of_fit_ref 1.030
_refine_ls_hydrogen_treatment constr
_refine_ls_matrix_type full
_refine_ls_number_parameters 254
_refine_ls_number_reflns 5289
_refine_ls_number_restraints 0
_refine_ls_restrained_S_all 1.030
_refine_ls_R_factor_all 0.1172
_refine_ls_R_factor_gt 0.0787
_refine_ls_shift/su_max 0.002
_refine_ls_shift/su_mean 0.000
_refine_ls_structure_factor_coef Fsqd
_refine_ls_weighting_details 'calc w=1/[\s^2^(Fo^2^)+(0.1394P)^2^+0.0000P] where P=(Fo^2^+2Fc^2^)/3'
_refine_ls_weighting_scheme calc
_refine_ls_wR_factor_gt 0.2072
_refine_ls_wR_factor_ref 0.2292
_reflns_number_gt 3426
_reflns_number_total 5289
_reflns_threshold_expression >2sigma(I)
_cod_data_source_file c4ce01233j2.cif
_cod_data_source_block yuan
_cod_depositor_comments
;
The following automatic conversions were performed:

'_symmetry_cell_setting' value 'Tetragonal' changed to 'tetragonal'
according to
/usr/data/users/saulius/crontab/automatic-downloads/rss-feeds/RSC/lib/dictionaries/cif_core.dic
dictionary named 'cif_core.dic' version 2.4.2 from
2011-04-26.

'_exptl_absorpt_correction_type' value 'Multi-Scan'
changed to 'multi-scan' according to
/usr/data/users/saulius/crontab/automatic-downloads/rss-feeds/RSC/lib/dictionaries/cif_core.dic
dictionary named 'cif_core.dic' version 2.4.2 from 2011-04-26.

Automatic conversion script
Id: cif_fix_values 2281 2013-09-26 08:29:07Z andrius 

 Adding full bibliography for 7217694--7217700.cif.
;
_cod_original_sg_symbol_Hall I-42bw
_cod_original_sg_symbol_H-M I-42d
_cod_database_code 7217695

loop_
_symmetry_equiv_pos_as_xyz
'x, y, z'
'y, -x, -z'
'-x, -y, z'
'-y, x, -z'
'x, -y+1/2, -z+1/4'
'-x, y+1/2, -z+1/4'
'-y, -x+1/2, z+1/4'
'y, x+1/2, z+1/4'
'x+1/2, y+1/2, z+1/2'
'y+1/2, -x+1/2, -z+1/2'
'-x+1/2, -y+1/2, z+1/2'
'-y+1/2, x+1/2, -z+1/2'
'x+1/2, -y+1, -z+3/4'
'-x+1/2, y+1, -z+3/4'
'-y+1/2, -x+1, z+3/4'
'y+1/2, x+1, z+3/4'

loop_
_atom_site_label
_atom_site_type_symbol
_atom_site_fract_x
_atom_site_fract_y
_atom_site_fract_z
_atom_site_U_iso_or_equiv
_atom_site_adp_type
_atom_site_occupancy
_atom_site_symmetry_multiplicity
_atom_site_calc_flag
_atom_site_refinement_flags
Zn1 Zn 0.13468(4) 0.2500 0.1250 0.0599(3) Uani 1 2 d S
O1 O 0.1310(2) 0.3574(2) 0.1294(2) 0.0848(14) Uani 1 1 d .
O2 O 0.1372(3) 0.2671(3) 0.0365(2) 0.0901(14) Uani 1 1 d .
O3 O 0.1188(8) 0.1708(5) -0.0004(4) 0.222(6) Uani 1 1 d .
O4 O 0.1399(4) 0.2497(5) -0.0517(3) 0.145(3) Uani 1 1 d .
O5 O 0.45467(18) 0.3218(3) 0.0503(2) 0.0758(13) Uani 1 1 d .
O6 O 0.81493(18) 0.3217(2) 0.05131(19) 0.0686(12) Uani 1 1 d .
N1 N 0.1505(6) 0.4677(4) 0.1324(5) 0.152(4) Uani 1 1 d .
N2 N 0.1309(3) 0.2298(4) -0.0039(3) 0.0827(17) Uani 1 1 d .
N3 N 0.2417(3) 0.2500 0.1250 0.0584(15) Uani 1 2 d S
N4 N 0.4553(3) 0.2500 0.1250 0.0541(15) Uani 1 2 d S
N5 N 0.8129(2) 0.2500 0.1250 0.0492(14) Uani 1 2 d S
N6 N 1.0274(2) 0.2500 0.1250 0.0516(15) Uani 1 2 d S
C1 C 0.1615(4) 0.4081(4) 0.1123(3) 0.0798(19) Uani 1 1 d .
C2 C 0.2125(5) 0.4132(5) 0.0670(4) 0.110(3) Uani 1 1 d .
H2A H 0.2544 0.3902 0.0775 0.132 Uiso 1 1 calc R
H2B H 0.1950 0.3923 0.0334 0.132 Uiso 1 1 calc R
C3 C 0.2254(10) 0.4864(6) 0.0578(6) 0.195(8) Uani 1 1 d .
H3A H 0.2739 0.4958 0.0560 0.235 Uiso 1 1 calc R
H3B H 0.2039 0.5020 0.0238 0.235 Uiso 1 1 calc R
C4 C 0.1946(10) 0.5190(7) 0.1064(6) 0.210(9) Uani 1 1 d .
H4A H 0.1680 0.5584 0.0953 0.252 Uiso 1 1 calc R
H4B H 0.2297 0.5337 0.1321 0.252 Uiso 1 1 calc R
C5 C 0.1068(9) 0.4773(8) 0.1841(6) 0.198(8) Uani 1 1 d .
H5A H 0.0623 0.4584 0.1778 0.297 Uiso 1 1 calc R
H5B H 0.1028 0.5252 0.1922 0.297 Uiso 1 1 calc R
H5C H 0.1279 0.4545 0.2150 0.297 Uiso 1 1 calc R
C6 C 0.2766(3) 0.2161(3) 0.0856(3) 0.0593(14) Uani 1 1 d .
H6 H 0.2528 0.1925 0.0583 0.071 Uiso 1 1 calc R
C7 C 0.3482(3) 0.2157(3) 0.0848(3) 0.0601(15) Uani 1 1 d .
H7 H 0.3715 0.1922 0.0571 0.072 Uiso 1 1 calc R
C8 C 0.3832(3) 0.2500 0.1250 0.0511(17) Uani 1 2 d S
C9 C 0.4884(2) 0.2896(3) 0.0843(2) 0.0534(13) Uani 1 1 d .
C10 C 0.5631(2) 0.2902(3) 0.0858(3) 0.0537(13) Uani 1 1 d .
C11 C 0.6000(3) 0.3285(3) 0.0474(3) 0.0613(15) Uani 1 1 d .
H11 H 0.5769 0.3547 0.0213 0.074 Uiso 1 1 calc R
C12 C 0.6003(4) 0.2500 0.1250 0.0561(19) Uani 1 2 d S
C13 C 0.6712(2) 0.2500 0.1250 0.0370(13) Uani 1 2 d S
C14 C 0.6708(2) 0.3280(3) 0.0478(2) 0.0532(13) Uani 1 1 d .
H14 H 0.6947 0.3541 0.0221 0.064 Uiso 1 1 calc R
C15 C 0.7054(2) 0.2899(3) 0.0851(2) 0.0457(11) Uani 1 1 d .
C16 C 0.7813(2) 0.2897(3) 0.0855(3) 0.0525(13) Uani 1 1 d .
C17 C 0.8891(3) 0.2500 0.1250 0.0430(15) Uani 1 2 d S
C18 C 0.9222(2) 0.2037(3) 0.0922(3) 0.0621(15) Uani 1 1 d .
H18 H 0.8993 0.1717 0.0706 0.075 Uiso 1 1 calc R
C19 C 0.9933(3) 0.2082(3) 0.0938(3) 0.0650(16) Uani 1 1 d .
H19 H 1.0180 0.1792 0.0708 0.078 Uiso 1 1 calc R

loop_
_atom_site_aniso_label
_atom_site_aniso_U_11
_atom_site_aniso_U_22
_atom_site_aniso_U_33
_atom_site_aniso_U_23
_atom_site_aniso_U_13
_atom_site_aniso_U_12
Zn1 0.0224(3) 0.0682(6) 0.0891(6) -0.0038(5) 0.000 0.000
O1 0.059(2) 0.068(3) 0.128(4) -0.021(3) 0.012(3) -0.002(2)
O2 0.081(3) 0.114(4) 0.075(3) -0.002(3) -0.012(3) -0.010(3)
O3 0.407(19) 0.101(6) 0.159(8) -0.045(6) 0.095(9) -0.068(9)
O4 0.147(6) 0.201(8) 0.087(4) 0.013(5) 0.022(4) 0.039(9)
O5 0.0315(18) 0.101(3) 0.095(3) 0.026(3) -0.005(2) 0.003(2)
O6 0.0295(17) 0.090(3) 0.087(3) 0.028(3) 0.0032(19) -0.0098(18)
N1 0.222(11) 0.063(4) 0.169(8) -0.031(5) 0.057(8) -0.042(6)
N2 0.062(3) 0.098(5) 0.087(4) -0.011(4) 0.008(3) -0.012(3)
N3 0.034(3) 0.074(4) 0.067(4) -0.007(4) 0.000 0.000
N4 0.031(2) 0.064(4) 0.068(4) 0.005(4) 0.000 0.000
N5 0.014(2) 0.062(4) 0.071(4) -0.004(3) 0.000 0.000
N6 0.017(2) 0.063(4) 0.075(4) -0.003(4) 0.000 0.000
C1 0.082(4) 0.068(4) 0.089(5) 0.004(4) 0.007(4) -0.028(4)
C2 0.106(6) 0.090(6) 0.135(8) 0.004(5) 0.014(6) -0.017(5)
C3 0.30(2) 0.113(8) 0.170(11) -0.033(8) 0.084(14) -0.090(11)
C4 0.36(2) 0.125(9) 0.148(11) -0.030(8) 0.093(13) -0.108(12)
C5 0.27(2) 0.141(11) 0.184(14) -0.040(10) 0.114(14) 0.032(12)
C6 0.038(3) 0.068(3) 0.072(4) -0.003(3) 0.000(3) -0.008(2)
C7 0.036(3) 0.081(4) 0.063(3) -0.011(3) -0.001(2) 0.004(2)
C8 0.032(3) 0.053(4) 0.069(4) 0.011(4) 0.000 0.000
C9 0.032(2) 0.068(3) 0.060(3) 0.011(3) -0.004(2) 0.002(2)
C10 0.025(2) 0.066(3) 0.070(3) 0.013(3) -0.001(2) 0.003(2)
C11 0.039(3) 0.066(3) 0.079(4) 0.025(3) -0.007(3) -0.002(3)
C12 0.041(4) 0.054(5) 0.073(5) 0.027(4) 0.000 0.000
C13 0.016(2) 0.041(3) 0.054(4) 0.009(3) 0.000 0.000
C14 0.030(2) 0.060(3) 0.070(3) 0.021(3) 0.004(2) 0.001(2)
C15 0.024(2) 0.050(3) 0.063(3) 0.000(2) 0.000(2) -0.0022(19)
C16 0.026(2) 0.058(3) 0.074(4) 0.011(3) 0.003(2) 0.004(2)
C17 0.015(2) 0.051(4) 0.063(4) 0.002(4) 0.000 0.000
C18 0.026(2) 0.069(3) 0.092(4) -0.015(3) -0.008(2) -0.002(2)
C19 0.030(2) 0.071(4) 0.094(4) -0.022(3) 0.012(3) 0.003(2)

loop_
_atom_type_symbol
_atom_type_description
_atom_type_scat_dispersion_real
_atom_type_scat_dispersion_imag
_atom_type_scat_source
C C 0.0033 0.0016 'International Tables Vol C Tables 4.2.6.8 and 6.1.1.4'
N N 0.0061 0.0033 'International Tables Vol C Tables 4.2.6.8 and 6.1.1.4'
O O 0.0106 0.0060 'International Tables Vol C Tables 4.2.6.8 and 6.1.1.4'
Zn Zn 0.2839 1.4301 'International Tables Vol C Tables 4.2.6.8 and 6.1.1.4'
H H 0.0000 0.0000 'International Tables Vol C Tables 4.2.6.8 and 6.1.1.4'

loop_
_geom_angle_atom_site_label_1
_geom_angle_atom_site_label_2
_geom_angle_atom_site_label_3
_geom_angle
_geom_angle_site_symmetry_1
_geom_angle_site_symmetry_3
N3 Zn1 N6 180.0 . 1_455
N3 Zn1 O1 91.93(12) . .
N6 Zn1 O1 88.07(12) 1_455 .
N3 Zn1 O1 91.93(12) . 5
N6 Zn1 O1 88.07(12) 1_455 5
O1 Zn1 O1 176.1(2) . 5
N3 Zn1 O2 88.71(16) . .
N6 Zn1 O2 91.29(16) 1_455 .
O1 Zn1 O2 84.0(2) . .
O1 Zn1 O2 96.1(2) 5 .
N3 Zn1 O2 88.71(16) . 5
N6 Zn1 O2 91.29(16) 1_455 5
O1 Zn1 O2 96.1(2) . 5
O1 Zn1 O2 84.0(2) 5 5
O2 Zn1 O2 177.4(3) . 5
C1 O1 Zn1 140.6(5) . .
N2 O2 Zn1 133.7(5) . .
C1 N1 C4 111.4(10) . .
C1 N1 C5 121.0(9) . .
C4 N1 C5 126.5(10) . .
O3 N2 O2 123.1(8) . .
O3 N2 O4 114.0(8) . .
O2 N2 O4 122.8(8) . .
C6 N3 C6 118.9(6) 5 .
C6 N3 Zn1 120.6(3) 5 .
C6 N3 Zn1 120.6(3) . .
C9 N4 C9 125.1(5) 5 .
C9 N4 C8 117.4(3) 5 .
C9 N4 C8 117.4(3) . .
C16 N5 C16 126.6(5) . 5
C16 N5 C17 116.7(2) . .
C16 N5 C17 116.7(2) 5 .
C19 N6 C19 117.9(6) . 5
C19 N6 Zn1 121.1(3) . 1_655
C19 N6 Zn1 121.1(3) 5 1_655
O1 C1 N1 121.9(8) . .
O1 C1 C2 129.0(8) . .
N1 C1 C2 109.1(7) . .
C3 C2 C1 107.0(9) . .
C3 C2 H2A 110.3 . .
C1 C2 H2A 110.3 . .
C3 C2 H2B 110.3 . .
C1 C2 H2B 110.3 . .
H2A C2 H2B 108.6 . .
C4 C3 C2 103.5(10) . .
C4 C3 H3A 111.1 . .
C2 C3 H3A 111.1 . .
C4 C3 H3B 111.1 . .
C2 C3 H3B 111.1 . .
H3A C3 H3B 109.0 . .
C3 C4 N1 106.6(10) . .
C3 C4 H4A 110.4 . .
N1 C4 H4A 110.4 . .
C3 C4 H4B 110.4 . .
N1 C4 H4B 110.4 . .
H4A C4 H4B 108.6 . .
N1 C5 H5A 109.5 . .
N1 C5 H5B 109.5 . .
H5A C5 H5B 109.5 . .
N1 C5 H5C 109.5 . .
H5A C5 H5C 109.5 . .
H5B C5 H5C 109.5 . .
N3 C6 C7 121.4(6) . .
N3 C6 H6 119.3 . .
C7 C6 H6 119.3 . .
C8 C7 C6 119.4(6) . .
C8 C7 H7 120.3 . .
C6 C7 H7 120.3 . .
C7 C8 C7 119.6(6) . 5
C7 C8 N4 120.2(3) . .
C7 C8 N4 120.2(3) 5 .
O5 C9 N4 120.0(4) . .
O5 C9 C10 123.5(5) . .
N4 C9 C10 116.6(5) . .
C11 C10 C12 118.1(5) . .
C11 C10 C9 120.4(5) . .
C12 C10 C9 121.4(5) . .
C14 C11 C10 120.7(5) . .
C14 C11 H11 119.7 . .
C10 C11 H11 119.7 . .
C13 C12 C10 120.6(3) . .
C13 C12 C10 120.6(3) . 5
C10 C12 C10 118.7(6) . 5
C12 C13 C15 118.4(3) . 5
C12 C13 C15 118.4(3) . .
C15 C13 C15 123.1(5) 5 .
C15 C14 C11 120.7(5) . .
C15 C14 H14 119.6 . .
C11 C14 H14 119.6 . .
C14 C15 C13 121.4(4) . .
C14 C15 C16 120.5(5) . .
C13 C15 C16 118.1(5) . .
O6 C16 N5 120.8(4) . .
O6 C16 C15 122.2(5) . .
N5 C16 C15 117.0(5) . .
C18 C17 C18 123.2(6) 5 .
C18 C17 N5 118.4(3) 5 .
C18 C17 N5 118.4(3) . .
C17 C18 C19 114.6(5) . .
C17 C18 H18 122.7 . .
C19 C18 H18 122.7 . .
N6 C19 C18 124.8(5) . .
N6 C19 H19 117.6 . .
C18 C19 H19 117.6 . .

loop_
_geom_bond_atom_site_label_1
_geom_bond_atom_site_label_2
_geom_bond_distance
_geom_bond_site_symmetry_2
Zn1 N3 2.097(6) .
Zn1 N6 2.101(5) 1_455
Zn1 O1 2.108(5) .
Zn1 O1 2.108(5) 5
Zn1 O2 2.156(5) .
Zn1 O2 2.156(5) 5
O1 C1 1.229(8) .
O2 N2 1.224(8) .
O3 N2 1.183(10) .
O4 N2 1.226(9) .
O5 C9 1.227(6) .
O6 C16 1.225(7) .
N1 C1 1.281(11) .
N1 C4 1.465(15) .
N1 C5 1.523(15) .
N3 C6 1.345(7) 5
N3 C6 1.345(7) .
N4 C9 1.408(6) 5
N4 C9 1.408(6) .
N4 C8 1.412(8) .
N5 C16 1.376(6) .
N5 C16 1.376(6) 5
N5 C17 1.492(7) .
N6 C19 1.296(6) .
N6 C19 1.296(6) 5
N6 Zn1 2.101(5) 1_655
C1 C2 1.482(12) .
C2 C3 1.472(14) .
C2 H2A 0.9700 .
C2 H2B 0.9700 .
C3 C4 1.462(17) .
C3 H3A 0.9700 .
C3 H3B 0.9700 .
C4 H4A 0.9700 .
C4 H4B 0.9700 .
C5 H5A 0.9600 .
C5 H5B 0.9600 .
C5 H5C 0.9600 .
C6 C7 1.401(7) .
C6 H6 0.9300 .
C7 C8 1.364(7) .
C7 H7 0.9300 .
C8 C7 1.364(7) 5
C9 C10 1.464(7) .
C10 C11 1.393(8) .
C10 C12 1.427(6) .
C11 C14 1.387(7) .
C11 H11 0.9300 .
C12 C13 1.390(8) .
C12 C10 1.427(6) 5
C13 C15 1.407(5) 5
C13 C15 1.407(5) .
C14 C15 1.351(7) .
C14 H14 0.9300 .
C15 C16 1.486(6) .
C17 C18 1.367(7) 5
C17 C18 1.367(7) .
C18 C19 1.394(7) .
C18 H18 0.9300 .
C19 H19 0.9300 .

loop_
_geom_torsion_atom_site_label_1
_geom_torsion_atom_site_label_2
_geom_torsion_atom_site_label_3
_geom_torsion_atom_site_label_4
_geom_torsion
_geom_torsion_site_symmetry_1
_geom_torsion_site_symmetry_4
N3 Zn1 O1 C1 36.4(8) . .
N6 Zn1 O1 C1 -143.6(8) 1_455 .
O1 Zn1 O1 C1 -143.6(8) 5 .
O2 Zn1 O1 C1 -52.1(8) . .
O2 Zn1 O1 C1 125.3(8) 5 .
N3 Zn1 O2 N2 99.2(7) . .
N6 Zn1 O2 N2 -80.8(7) 1_455 .
O1 Zn1 O2 N2 -168.7(7) . .
O1 Zn1 O2 N2 7.4(7) 5 .
O2 Zn1 O2 N2 99.2(7) 5 .
Zn1 O2 N2 O3 2.8(15) . .
Zn1 O2 N2 O4 -173.6(6) . .
N6 Zn1 N3 C6 0(67) 1_455 5
O1 Zn1 N3 C6 52.1(3) . 5
O1 Zn1 N3 C6 -127.9(3) 5 5
O2 Zn1 N3 C6 136.1(3) . 5
O2 Zn1 N3 C6 -43.9(3) 5 5
N6 Zn1 N3 C6 0(100) 1_455 .
O1 Zn1 N3 C6 -127.9(3) . .
O1 Zn1 N3 C6 52.1(3) 5 .
O2 Zn1 N3 C6 -43.9(3) . .
O2 Zn1 N3 C6 136.1(3) 5 .
Zn1 O1 C1 N1 -167.4(8) . .
Zn1 O1 C1 C2 14.5(14) . .
C4 N1 C1 O1 178.1(11) . .
C5 N1 C1 O1 8.9(18) . .
C4 N1 C1 C2 -3.4(14) . .
C5 N1 C1 C2 -172.6(12) . .
O1 C1 C2 C3 171.8(11) . .
N1 C1 C2 C3 -6.5(14) . .
C1 C2 C3 C4 13.3(17) . .
C2 C3 C4 N1 -15.1(19) . .
C1 N1 C4 C3 12.1(19) . .
C5 N1 C4 C3 -179.4(16) . .
C6 N3 C6 C7 -0.2(4) 5 .
Zn1 N3 C6 C7 179.8(4) . .
N3 C6 C7 C8 0.4(9) . .
C6 C7 C8 C7 -0.2(4) . 5
C6 C7 C8 N4 179.8(4) . .
C9 N4 C8 C7 -106.9(4) 5 .
C9 N4 C8 C7 73.1(4) . .
C9 N4 C8 C7 73.1(4) 5 5
C9 N4 C8 C7 -106.9(4) . 5
C9 N4 C9 O5 179.4(6) 5 .
C8 N4 C9 O5 -0.6(6) . .
C9 N4 C9 C10 -1.4(4) 5 .
C8 N4 C9 C10 178.6(4) . .
O5 C9 C10 C11 -0.3(10) . .
N4 C9 C10 C11 -179.3(5) . .
O5 C9 C10 C12 -177.9(5) . .
N4 C9 C10 C12 3.0(8) . .
C12 C10 C11 C14 -0.6(9) . .
C9 C10 C11 C14 -178.4(6) . .
C11 C10 C12 C13 0.7(7) . .
C9 C10 C12 C13 178.5(4) . .
C11 C10 C12 C10 -179.3(7) . 5
C9 C10 C12 C10 -1.5(4) . 5
C10 C12 C13 C15 179.3(4) . 5
C10 C12 C13 C15 -0.7(4) 5 5
C10 C12 C13 C15 -0.7(4) . .
C10 C12 C13 C15 179.3(4) 5 .
C10 C11 C14 C15 0.5(10) . .
C11 C14 C15 C13 -0.4(9) . .
C11 C14 C15 C16 -179.8(6) . .
C12 C13 C15 C14 0.5(6) . .
C15 C13 C15 C14 -179.5(6) 5 .
C12 C13 C15 C16 179.9(4) . .
C15 C13 C15 C16 -0.1(4) 5 .
C16 N5 C16 O6 -178.0(7) 5 .
C17 N5 C16 O6 2.0(7) . .
C16 N5 C16 C15 -0.1(4) 5 .
C17 N5 C16 C15 179.9(4) . .
C14 C15 C16 O6 -2.5(10) . .
C13 C15 C16 O6 178.1(5) . .
C14 C15 C16 N5 179.6(5) . .
C13 C15 C16 N5 0.2(7) . .
C16 N5 C17 C18 91.7(5) . 5
C16 N5 C17 C18 -88.3(5) 5 5
C16 N5 C17 C18 -88.3(5) . .
C16 N5 C17 C18 91.7(5) 5 .
C18 C17 C18 C19 -1.4(5) 5 .
N5 C17 C18 C19 178.6(5) . .
C19 N6 C19 C18 -1.6(6) 5 .
Zn1 N6 C19 C18 178.4(6) 1_655 .
C17 C18 C19 N6 3.1(10) . .

loop_
_platon_squeeze_void_nr
_platon_squeeze_void_average_x
_platon_squeeze_void_average_y
_platon_squeeze_void_average_z
_platon_squeeze_void_volume
_platon_squeeze_void_count_electrons
_platon_squeeze_void_content
1 0.000 0.000 0.500 725 74 ' '
2 0.000 0.500 0.750 724 74 ' '
3 0.500 0.000 0.250 724 74 ' '
4 0.500 0.500 0.000 725 74 ' '
